data_7249175
loop_
_publ_author_name
'Carvalho, Paulo S.'
'Diniz, Luan F.'
'Fernandes, Christian'

_publ_section_title
;
 Spontaneous resolution of RS-fluoxetine through tetrafluoroborate
 conglomerate salt and racemic kryptoracemate formation via the sulfate
 ion
;
_journal_issue 36
_journal_name_full CrystEngComm
_journal_page_first 4975
_journal_page_last 4984
_journal_paper_doi 10.1039/D4CE00643G
_journal_volume 26
_journal_year 2024
_chemical_absolute_configuration ad
_chemical_formula_moiety '2(O2 S0.5), 2(C17 H19 F3 N O)'
_chemical_formula_sum 'C34 H38 F6 N2 O6 S'
_chemical_formula_weight 716.72
_chemical_name_systematic 'Fluoxetine sulfate'
_space_group_crystal_system monoclinic
_space_group_IT_number 5
_space_group_name_Hall 'C 2y'
_space_group_name_H-M_alt 'C 1 2 1'
_atom_sites_solution_hydrogens geom
_atom_sites_solution_primary dual
_audit_creation_date 2021-10-27
_audit_creation_method
;
Olex2 1.5
(compiled 2021.10.07 svn.r9718050b for OlexSys, GUI svn.r6410)
;
_audit_update_record
;
2024-04-25 deposited with the CCDC.	2024-08-05 downloaded from the CCDC.
;
_cell_angle_alpha 90
_cell_angle_beta 105.192(3)
_cell_angle_gamma 90
_cell_formula_units_Z 4
_cell_length_a 37.617(3)
_cell_length_b 10.0630(7)
_cell_length_c 10.2534(7)
_cell_measurement_reflns_used 25.297
_cell_measurement_temperature 298.0(2)
_cell_measurement_theta_max 25.297
_cell_measurement_theta_min 2.070
_cell_volume 3745.7(5)
_computing_molecular_graphics 'Olex2 1.5 (Dolomanov et al., 2009)'
_computing_publication_material 'Olex2 1.5 (Dolomanov et al., 2009)'
_computing_structure_refinement 'SHELXL 2014/7 (Sheldrick, 2015)'
_computing_structure_solution 'SHELXT 2014/5 (Sheldrick, 2014)'
_diffrn_ambient_temperature 296.15
_diffrn_measured_fraction_theta_full 0.999
_diffrn_measured_fraction_theta_max 0.974
_diffrn_measurement_device_type 'Bruker APEX-II CCD'
_diffrn_radiation_type MoK\a
_diffrn_radiation_wavelength 0.71073
_diffrn_reflns_av_R_equivalents 0.0386
_diffrn_reflns_av_unetI/netI 0.0601
_diffrn_reflns_Laue_measured_fraction_full 0.999
_diffrn_reflns_Laue_measured_fraction_max 0.974
_diffrn_reflns_limit_h_max 45
_diffrn_reflns_limit_h_min -38
_diffrn_reflns_limit_k_max 12
_diffrn_reflns_limit_k_min -11
_diffrn_reflns_limit_l_max 12
_diffrn_reflns_limit_l_min -12
_diffrn_reflns_number 13009
_diffrn_reflns_point_group_measured_fraction_full 0.999
_diffrn_reflns_point_group_measured_fraction_max 0.970
_diffrn_reflns_theta_full 25.242
_diffrn_reflns_theta_max 25.297
_diffrn_reflns_theta_min 2.070
_exptl_absorpt_coefficient_mu 0.159
_exptl_absorpt_correction_T_max 0.7452
_exptl_absorpt_correction_T_min 0.6183
_exptl_absorpt_correction_type multi-scan
_exptl_absorpt_process_details
;
SADABS-2008/1 (Bruker,2008) was used for absorption correction.
wR2(int) was 0.1312 before and 0.0603 after correction.
The Ratio of minimum to maximum transmission is 0.8297.
The \l/2 correction factor is 0.0015.
;
_exptl_crystal_density_diffrn 1.271
_exptl_crystal_description prism
_exptl_crystal_F_000 1496
_exptl_crystal_size_max 0.281
_exptl_crystal_size_mid 0.248
_exptl_crystal_size_min 0.126
_refine_diff_density_max 0.651
_refine_diff_density_min -0.259
_refine_diff_density_rms 0.069
_refine_ls_abs_structure_details
;
 Flack x determined using 1487 quotients [(I+)-(I-)]/[(I+)+(I-)]
 (Parsons, Flack and Wagner, Acta Cryst. B69 (2013) 249-259).
;
_refine_ls_abs_structure_Flack 0.09(6)
_refine_ls_extinction_method none
_refine_ls_goodness_of_fit_ref 1.035
_refine_ls_hydrogen_treatment constr
_refine_ls_matrix_type full
_refine_ls_number_parameters 464
_refine_ls_number_reflns 6542
_refine_ls_number_restraints 73
_refine_ls_restrained_S_all 1.035
_refine_ls_R_factor_all 0.1179
_refine_ls_R_factor_gt 0.0828
_refine_ls_shift/su_max 0.000
_refine_ls_shift/su_mean 0.000
_refine_ls_structure_factor_coef Fsqd
_refine_ls_weighting_details 'w=1/[\s^2^(Fo^2^)+(0.1786P)^2^] where P=(Fo^2^+2Fc^2^)/3'
_refine_ls_weighting_scheme calc
_refine_ls_wR_factor_gt 0.2323
_refine_ls_wR_factor_ref 0.2670
_reflns_Friedel_coverage 0.879
_reflns_Friedel_fraction_full 0.998
_reflns_Friedel_fraction_max 0.967
_reflns_number_gt 4251
_reflns_number_total 6542
_reflns_threshold_expression 'I > 2\s(I)'
_cod_data_source_file d4ce00643g2.cif
_cod_data_source_block flu_so4_mo_298k
_cod_depositor_comments 'Adding full bibliography for 7249175--7249177.cif.'
_cod_database_code 7249175
_shelx_shelxl_version_number 2014/7
_shelx_space_group_comment
;
The symmetry employed for this shelxl refinement is uniquely defined
by the following loop, which should always be used as a source of
symmetry information in preference to the above space-group names.
They are only intended as comments.
;
_olex2_refinement_description
;
1. Twinned data refinement
 Scales: 0.97307
 0.02693
2. Rigid body (RIGU) restrains
 O5B, O4B
 with sigma for 1-2 distances of 0.004 and sigma for 1-3 distances of 0.004
 O5, O4
 with sigma for 1-2 distances of 0.004 and sigma for 1-3 distances of 0.004
 C3, C2, C1, C6, C5, C4
 with sigma for 1-2 distances of 0.004 and sigma for 1-3 distances of 0.004
 C6', C1', C2', C3', C4', C5'
 with sigma for 1-2 distances of 0.004 and sigma for 1-3 distances of 0.004
3. Others
 Fixed Sof: O4(0.55) O5(0.55) O5B(0.45) O4B(0.45)
4.a Ternary CH refined with riding coordinates:
 C7S(H7S), C7R(H7R)
4.b Secondary CH2 refined with riding coordinates:
 N004(H00A,H00B), N007(H00C,H00D), C9'(H9'A,H9'B), C8(H8A,H8B), C9(H9A,H9B),
 C8'(H8'A,H8'B)
4.c Aromatic/amide H refined with riding coordinates:
 C12(H12), C5(H5), C13'(H13'), C16'(H16'), C12'(H12'), C5'(H5'), C15(H15),
 C4'(H4'), C1(H1), C3'(H3'), C13(H13), C2(H2), C2'(H2'), C16(H16), C15'(H15'),
 C3(H3), C1'(H1'), C4(H4)
4.d Idealised Me refined as rotating group:
 C10'(H10A,H10B,H10C), C10(H10D,H10E,H10F)
;
_olex2_submission_special_instructions 'No special instructions were received'

loop_
_space_group_symop_operation_xyz
'x, y, z'
'-x, y, -z'
'x+1/2, y+1/2, z'
'-x+1/2, y+1/2, -z'

loop_
_atom_site_label
_atom_site_type_symbol
_atom_site_fract_x
_atom_site_fract_y
_atom_site_fract_z
_atom_site_U_iso_or_equiv
_atom_site_adp_type
_atom_site_occupancy
_atom_site_site_symmetry_order
_atom_site_calc_flag
_atom_site_refinement_flags_posn
_atom_site_refinement_flags_adp
_atom_site_refinement_flags_occupancy
_atom_site_disorder_assembly
_atom_site_disorder_group
S1 S 0.5000 0.6628(3) 0.5000 0.0586(7) Uani 1 2 d S T P . .
S2 S 0.5000 0.3659(3) 0.0000 0.0715(9) Uani 1 2 d S T P . .
O1' O 0.61819(16) 0.3062(6) 0.5064(6) 0.0769(16) Uani 1 1 d . . . . .
N004 N 0.54214(19) 0.6353(8) 0.2290(6) 0.0705(19) Uani 1 1 d . . . . .
H00A H 0.5296 0.6331 0.2915 0.085 Uiso 1 1 calc R U . . .
H00B H 0.5321 0.5762 0.1655 0.085 Uiso 1 1 calc R U . . .
O1 O 0.36383(17) 0.6384(8) 0.2021(6) 0.0867(19) Uani 1 1 d . . . . .
O3 O 0.4688(2) 0.7405(9) 0.5104(7) 0.098(2) Uani 1 1 d . . . . .
N007 N 0.44953(19) 0.3809(8) 0.2512(7) 0.0701(19) Uani 1 1 d . . . . .
H00C H 0.4620 0.3680 0.1895 0.084 Uiso 1 1 calc R U . . .
H00D H 0.4594 0.4510 0.3004 0.084 Uiso 1 1 calc R U . . .
C11 C 0.3509(3) 0.7133(10) 0.2924(9) 0.075(2) Uani 1 1 d . . . . .
O2 O 0.4898(2) 0.5862(10) 0.3765(8) 0.120(3) Uani 1 1 d . . . . .
C11' C 0.6465(2) 0.2622(10) 0.6104(9) 0.071(2) Uani 1 1 d . . . . .
F2' F 0.7195(3) 0.1148(19) 1.0551(8) 0.269(10) Uani 1 1 d . . . . .
C7S C 0.4007(2) 0.6597(10) 0.1902(8) 0.074(2) Uani 1 1 d . . . . .
H7S H 0.4179 0.6560 0.2802 0.089 Uiso 1 1 calc R U . . .
C14 C 0.3173(3) 0.8483(11) 0.4648(9) 0.084(3) Uani 1 1 d . . . . .
C9' C 0.5806(2) 0.5970(10) 0.2916(8) 0.068(2) Uani 1 1 d . . . . .
H9'A H 0.5928 0.6670 0.3519 0.081 Uiso 1 1 calc R U . . .
H9'B H 0.5935 0.5859 0.2219 0.081 Uiso 1 1 calc R U . . .
C12 C 0.3713(3) 0.7910(10) 0.3939(8) 0.075(2) Uani 1 1 d . . . . .
H12 H 0.3965 0.7996 0.4049 0.090 Uiso 1 1 calc R U . . .
F1' F 0.7353(3) -0.0184(12) 0.9247(11) 0.183(5) Uani 1 1 d . . . . .
C6' C 0.6452(2) 0.4154(9) 0.3428(9) 0.068(2) Uani 1 1 d . U . . .
C7R C 0.6223(2) 0.4297(9) 0.4394(8) 0.068(2) Uani 1 1 d . . . . .
H7R H 0.6333 0.4966 0.5074 0.081 Uiso 1 1 calc R U . . .
C8 C 0.4075(3) 0.5425(11) 0.1076(9) 0.083(3) Uani 1 1 d . . . . .
H8A H 0.3874 0.5365 0.0261 0.100 Uiso 1 1 calc R U . . .
H8B H 0.4300 0.5584 0.0803 0.100 Uiso 1 1 calc R U . . .
C6 C 0.4052(3) 0.7900(10) 0.1247(8) 0.075(2) Uani 1 1 d . U . . .
C5 C 0.3778(3) 0.8359(14) 0.0132(10) 0.104(3) Uani 1 1 d . U . . .
H5 H 0.3556 0.7907 -0.0150 0.125 Uiso 1 1 calc R U . . .
C13' C 0.7061(3) 0.2692(15) 0.7644(12) 0.101(3) Uani 1 1 d . . . . .
H13' H 0.7290 0.3095 0.7959 0.121 Uiso 1 1 calc R U . . .
C16' C 0.6385(3) 0.1465(10) 0.6731(9) 0.076(2) Uani 1 1 d . . . . .
H16' H 0.6160 0.1039 0.6409 0.091 Uiso 1 1 calc R U . . .
C9 C 0.4109(3) 0.4129(11) 0.1805(11) 0.084(3) Uani 1 1 d . . . . .
H9A H 0.3964 0.4161 0.2459 0.100 Uiso 1 1 calc R U . . .
H9B H 0.4010 0.3429 0.1164 0.100 Uiso 1 1 calc R U . . .
C14' C 0.6982(3) 0.1558(13) 0.8285(9) 0.086(3) Uani 1 1 d . . . . .
C17' C 0.7240(4) 0.0973(16) 0.9422(12) 0.113(4) Uani 1 1 d . . . . .
C12' C 0.6805(3) 0.3244(11) 0.6537(10) 0.086(3) Uani 1 1 d . . . . .
H12' H 0.6860 0.4000 0.6107 0.103 Uiso 1 1 calc R U . . .
C8' C 0.5823(2) 0.4701(9) 0.3691(9) 0.069(2) Uani 1 1 d . . . . .
H8'A H 0.5706 0.3999 0.3079 0.083 Uiso 1 1 calc R U . . .
H8'B H 0.5686 0.4807 0.4366 0.083 Uiso 1 1 calc R U . . .
C10' C 0.5386(3) 0.7715(12) 0.1665(10) 0.097(3) Uani 1 1 d . . . . .
H10A H 0.5506 0.7728 0.0946 0.146 Uiso 1 1 calc R U . . .
H10B H 0.5500 0.8356 0.2339 0.146 Uiso 1 1 calc R U . . .
H10C H 0.5130 0.7929 0.1312 0.146 Uiso 1 1 calc R U . . .
C10 C 0.4548(3) 0.2637(11) 0.3404(10) 0.088(3) Uani 1 1 d . . . . .
H10D H 0.4437 0.1875 0.2894 0.132 Uiso 1 1 calc R U . . .
H10E H 0.4434 0.2793 0.4125 0.132 Uiso 1 1 calc R U . . .
H10F H 0.4806 0.2481 0.3773 0.132 Uiso 1 1 calc R U . . .
C17 C 0.2990(4) 0.9218(19) 0.5517(16) 0.121(5) Uani 1 1 d . . . . .
C5' C 0.6701(3) 0.5128(12) 0.3315(11) 0.087(3) Uani 1 1 d . U . . .
H5' H 0.6739 0.5852 0.3899 0.105 Uiso 1 1 calc R U . . .
C15 C 0.2969(3) 0.7690(14) 0.3610(12) 0.099(3) Uani 1 1 d . . . . .
H15 H 0.2716 0.7627 0.3490 0.119 Uiso 1 1 calc R U . . .
C4' C 0.6895(3) 0.5032(15) 0.2334(14) 0.114(4) Uani 1 1 d . U . . .
H4' H 0.7062 0.5697 0.2276 0.137 Uiso 1 1 calc R U . . .
C1 C 0.4361(3) 0.8640(11) 0.1709(9) 0.084(2) Uani 1 1 d . U . . .
H1 H 0.4538 0.8379 0.2484 0.101 Uiso 1 1 calc R U . . .
C3' C 0.6848(3) 0.4009(14) 0.1473(14) 0.108(4) Uani 1 1 d . U . . .
H3' H 0.6982 0.3956 0.0830 0.130 Uiso 1 1 calc R U . . .
C13 C 0.3548(3) 0.8566(11) 0.4799(9) 0.082(2) Uani 1 1 d . . . . .
H13 H 0.3692 0.9077 0.5496 0.098 Uiso 1 1 calc R U . . .
F3' F 0.7607(3) 0.1532(18) 0.9635(11) 0.211(6) Uani 1 1 d . . . . .
C2 C 0.4416(3) 0.9807(11) 0.1015(11) 0.092(3) Uani 1 1 d . U . . .
H2 H 0.4635 1.0282 0.1317 0.111 Uiso 1 1 calc R U . . .
C2' C 0.6597(3) 0.3039(12) 0.1557(12) 0.096(3) Uani 1 1 d . U . . .
H2' H 0.6559 0.2333 0.0951 0.115 Uiso 1 1 calc R U . . .
C16 C 0.3127(3) 0.7001(15) 0.2763(10) 0.097(3) Uani 1 1 d . . . . .
H16 H 0.2986 0.6455 0.2093 0.116 Uiso 1 1 calc R U . . .
C15' C 0.6645(3) 0.0962(11) 0.7835(10) 0.083(3) Uani 1 1 d . . . . .
H15' H 0.6590 0.0213 0.8275 0.100 Uiso 1 1 calc R U . . .
C3 C 0.4159(4) 1.0242(13) -0.0074(12) 0.110(3) Uani 1 1 d . U . . .
H3 H 0.4193 1.1031 -0.0499 0.133 Uiso 1 1 calc R U . . .
C1' C 0.6403(3) 0.3091(11) 0.2516(11) 0.083(2) Uani 1 1 d . U . . .
H1' H 0.6237 0.2417 0.2561 0.100 Uiso 1 1 calc R U . . .
O4 O 0.4919(6) 0.336(3) -0.1427(16) 0.140(8) Uani 0.55 1 d . . P A 1
C4 C 0.3841(4) 0.9492(15) -0.0552(12) 0.118(4) Uani 1 1 d . U . . .
H4 H 0.3668 0.9751 -0.1338 0.142 Uiso 1 1 calc R U . . .
F2 F 0.3186(4) 1.0217(17) 0.6197(17) 0.219(6) Uani 1 1 d . . . . .
F3 F 0.2697(4) 0.967(3) 0.5061(17) 0.327(14) Uani 1 1 d . . . . .
F1 F 0.2967(6) 0.8589(16) 0.6558(19) 0.270(9) Uani 1 1 d . . . . .
O5 O 0.5418(4) 0.365(2) 0.0405(18) 0.127(5) Uani 0.55 1 d . . P A 1
O5B O 0.5085(6) 0.5025(13) -0.029(2) 0.115(7) Uani 0.45 1 d . . P A 2
O4B O 0.5128(7) 0.2740(14) -0.076(2) 0.102(7) Uani 0.45 1 d . . P A 2

loop_
_atom_site_aniso_label
_atom_site_aniso_U_11
_atom_site_aniso_U_22
_atom_site_aniso_U_33
_atom_site_aniso_U_23
_atom_site_aniso_U_13
_atom_site_aniso_U_12
S1 0.0591(15) 0.0680(18) 0.0505(11) 0.000 0.0173(10) 0.000
S2 0.095(2) 0.069(2) 0.0632(15) 0.000 0.0421(15) 0.000
O1' 0.072(4) 0.073(4) 0.083(4) 0.014(3) 0.017(3) -0.003(3)
N004 0.078(4) 0.081(5) 0.062(3) 0.014(4) 0.035(3) 0.010(4)
O1 0.076(4) 0.096(5) 0.085(4) -0.016(4) 0.016(3) -0.005(4)
O3 0.102(5) 0.118(6) 0.089(4) 0.018(4) 0.051(4) 0.034(4)
N007 0.078(5) 0.070(5) 0.070(4) -0.005(4) 0.033(3) -0.010(4)
C11 0.073(5) 0.080(6) 0.069(5) 0.005(5) 0.015(4) 0.003(5)
O2 0.102(5) 0.154(8) 0.115(5) -0.078(6) 0.049(4) -0.036(5)
C11' 0.068(5) 0.078(6) 0.072(5) -0.006(4) 0.023(4) 0.011(4)
F2' 0.264(12) 0.46(2) 0.084(4) 0.052(8) 0.052(6) 0.263(16)
C7S 0.076(5) 0.076(6) 0.066(4) 0.006(5) 0.012(4) -0.002(5)
C14 0.085(6) 0.087(7) 0.076(5) 0.009(5) 0.013(5) 0.013(6)
C9' 0.071(5) 0.073(5) 0.063(4) 0.010(4) 0.026(4) 0.003(4)
C12 0.070(5) 0.086(7) 0.067(4) 0.006(5) 0.014(4) 0.006(5)
F1' 0.196(10) 0.168(9) 0.156(8) 0.006(7) -0.005(7) 0.113(9)
C6' 0.056(4) 0.068(5) 0.083(5) -0.005(4) 0.023(4) 0.001(4)
C7R 0.072(5) 0.064(5) 0.067(4) 0.001(4) 0.018(4) -0.003(4)
C8 0.096(7) 0.090(7) 0.065(5) -0.003(5) 0.023(5) 0.002(6)
C6 0.095(5) 0.073(6) 0.056(4) -0.002(4) 0.018(4) 0.015(4)
C5 0.113(7) 0.107(8) 0.080(5) 0.009(5) 0.005(5) 0.031(6)
C13' 0.078(6) 0.115(10) 0.102(7) -0.017(7) 0.008(6) 0.002(6)
C16' 0.090(6) 0.059(6) 0.081(5) 0.000(5) 0.026(4) 0.013(5)
C9 0.076(6) 0.074(7) 0.106(7) -0.005(5) 0.032(5) -0.006(5)
C14' 0.090(7) 0.088(7) 0.075(5) -0.001(6) 0.013(5) 0.034(7)
C17' 0.105(9) 0.132(11) 0.091(7) -0.019(7) 0.010(7) 0.039(8)
C12' 0.078(6) 0.086(7) 0.091(6) 0.007(5) 0.016(5) -0.002(5)
C8' 0.070(5) 0.069(6) 0.077(5) 0.007(4) 0.034(4) 0.009(4)
C10' 0.115(8) 0.098(9) 0.079(6) 0.027(6) 0.027(5) 0.013(7)
C10 0.107(7) 0.076(7) 0.093(6) 0.005(5) 0.049(6) 0.009(6)
C17 0.094(9) 0.154(14) 0.125(10) 0.006(11) 0.048(8) 0.013(9)
C5' 0.081(6) 0.092(6) 0.097(6) -0.016(5) 0.037(5) -0.028(5)
C15 0.073(6) 0.119(9) 0.103(7) 0.012(7) 0.017(5) 0.017(6)
C4' 0.103(8) 0.125(9) 0.138(8) -0.024(7) 0.075(7) -0.040(7)
C1 0.106(6) 0.077(5) 0.067(4) -0.004(4) 0.018(4) 0.005(5)
C3' 0.100(7) 0.119(8) 0.129(8) -0.024(6) 0.070(6) -0.012(6)
C13 0.085(6) 0.084(7) 0.069(5) 0.012(5) 0.009(4) 0.008(5)
F3' 0.150(9) 0.291(18) 0.148(8) 0.031(10) -0.039(6) 0.028(10)
C2 0.127(7) 0.071(6) 0.087(5) -0.004(4) 0.043(5) 0.003(5)
C2' 0.098(6) 0.094(7) 0.109(7) -0.021(6) 0.052(6) -0.004(5)
C16 0.071(6) 0.136(11) 0.077(5) 0.000(6) 0.008(4) 0.005(6)
C15' 0.098(7) 0.068(6) 0.087(6) 0.015(5) 0.030(5) 0.026(6)
C3 0.162(9) 0.079(7) 0.092(6) 0.005(5) 0.037(6) 0.026(6)
C1' 0.072(5) 0.078(6) 0.106(6) -0.016(5) 0.035(4) -0.006(4)
O4 0.156(16) 0.20(2) 0.076(9) -0.006(12) 0.046(9) -0.055(16)
C4 0.158(9) 0.104(8) 0.082(6) 0.016(6) 0.014(6) 0.039(6)
F2 0.204(11) 0.226(14) 0.252(14) -0.118(13) 0.101(10) -0.008(11)
F3 0.187(11) 0.51(3) 0.246(14) -0.174(19) -0.013(11) 0.206(18)
F1 0.44(3) 0.181(12) 0.311(17) 0.012(13) 0.31(2) 0.055(15)
O5 0.090(9) 0.165(15) 0.128(11) 0.019(13) 0.033(8) -0.011(11)
O5B 0.19(2) 0.032(7) 0.170(18) -0.017(9) 0.121(14) -0.022(9)
O4B 0.20(2) 0.048(8) 0.095(11) 0.006(8) 0.104(14) 0.018(10)

loop_
_atom_type_symbol
_atom_type_description
_atom_type_scat_dispersion_real
_atom_type_scat_dispersion_imag
_atom_type_scat_source
C C 0.0033 0.0016 'International Tables Vol C Tables 4.2.6.8 and 6.1.1.4'
H H 0.0000 0.0000 'International Tables Vol C Tables 4.2.6.8 and 6.1.1.4'
F F 0.0171 0.0103 'International Tables Vol C Tables 4.2.6.8 and 6.1.1.4'
N N 0.0061 0.0033 'International Tables Vol C Tables 4.2.6.8 and 6.1.1.4'
O O 0.0106 0.0060 'International Tables Vol C Tables 4.2.6.8 and 6.1.1.4'
S S 0.1246 0.1234 'International Tables Vol C Tables 4.2.6.8 and 6.1.1.4'

loop_
_geom_angle_atom_site_label_1
_geom_angle_atom_site_label_2
_geom_angle_atom_site_label_3
_geom_angle
_geom_angle_site_symmetry_1
_geom_angle_site_symmetry_3
_geom_angle_publ_flag
O3 S1 O3 114.1(7) 2_656 . ?
O3 S1 O2 105.1(4) 2_656 . ?
O3 S1 O2 105.1(4) . 2_656 ?
O3 S1 O2 108.7(5) 2_656 2_656 ?
O3 S1 O2 108.7(5) . . ?
O2 S1 O2 115.6(9) . 2_656 ?
O4 S2 O4 156(2) 2_655 . ?
O4 S2 O5 78.1(10) . 2_655 ?
O4 S2 O5 101.7(11) . . ?
O4 S2 O5 78.1(10) 2_655 . ?
O4 S2 O5 101.7(11) 2_655 2_655 ?
O5 S2 O5 179.2(17) . 2_655 ?
O5B S2 O5B 38.9(11) 2_655 . ?
O4B S2 O5B 151.1(8) 2_655 . ?
O4B S2 O5B 113.2(8) 2_655 2_655 ?
O4B S2 O5B 113.2(8) . . ?
O4B S2 O5B 151.1(8) . 2_655 ?
O4B S2 O4B 95.4(12) . 2_655 ?
C11' O1' C7R 119.3(7) . . ?
H00A N004 H00B 107.8 . . ?
C9' N004 H00A 109.0 . . ?
C9' N004 H00B 109.0 . . ?
C9' N004 C10' 113.0(8) . . ?
C10' N004 H00A 109.0 . . ?
C10' N004 H00B 109.0 . . ?
C11 O1 C7S 119.5(7) . . ?
H00C N007 H00D 107.4 . . ?
C9 N007 H00C 108.4 . . ?
C9 N007 H00D 108.4 . . ?
C10 N007 H00C 108.4 . . ?
C10 N007 H00D 108.4 . . ?
C10 N007 C9 115.7(7) . . ?
O1 C11 C16 113.5(8) . . ?
C12 C11 O1 126.8(8) . . ?
C12 C11 C16 119.6(9) . . ?
O1' C11' C16' 114.3(8) . . ?
O1' C11' C12' 124.5(9) . . ?
C12' C11' C16' 121.2(9) . . ?
O1 C7S H7S 109.2 . . ?
O1 C7S C8 103.9(8) . . ?
O1 C7S C6 113.1(8) . . ?
C8 C7S H7S 109.2 . . ?
C6 C7S H7S 109.2 . . ?
C6 C7S C8 111.9(7) . . ?
C15 C14 C17 120.2(11) . . ?
C13 C14 C17 122.2(11) . . ?
C13 C14 C15 117.6(10) . . ?
N004 C9' H9'A 109.5 . . ?
N004 C9' H9'B 109.5 . . ?
N004 C9' C8' 110.7(7) . . ?
H9'A C9' H9'B 108.1 . . ?
C8' C9' H9'A 109.5 . . ?
C8' C9' H9'B 109.5 . . ?
C11 C12 H12 119.7 . . ?
C11 C12 C13 120.6(9) . . ?
C13 C12 H12 119.7 . . ?
C5' C6' C7R 120.9(8) . . ?
C5' C6' C1' 117.5(8) . . ?
C1' C6' C7R 121.4(8) . . ?
O1' C7R C6' 112.8(7) . . ?
O1' C7R H7R 109.3 . . ?
O1' C7R C8' 103.7(7) . . ?
C6' C7R H7R 109.3 . . ?
C6' C7R C8' 112.3(7) . . ?
C8' C7R H7R 109.3 . . ?
C7S C8 H8A 108.8 . . ?
C7S C8 H8B 108.8 . . ?
H8A C8 H8B 107.7 . . ?
C9 C8 C7S 113.9(8) . . ?
C9 C8 H8A 108.8 . . ?
C9 C8 H8B 108.8 . . ?
C5 C6 C7S 120.5(10) . . ?
C1 C6 C7S 120.6(8) . . ?
C1 C6 C5 118.9(10) . . ?
C6 C5 H5 120.1 . . ?
C4 C5 C6 119.8(13) . . ?
C4 C5 H5 120.1 . . ?
C14' C13' H13' 119.1 . . ?
C14' C13' C12' 121.7(10) . . ?
C12' C13' H13' 119.1 . . ?
C11' C16' H16' 120.3 . . ?
C15' C16' C11' 119.4(10) . . ?
C15' C16' H16' 120.3 . . ?
N007 C9 C8 112.4(8) . . ?
N007 C9 H9A 109.1 . . ?
N007 C9 H9B 109.1 . . ?
C8 C9 H9A 109.1 . . ?
C8 C9 H9B 109.1 . . ?
H9A C9 H9B 107.9 . . ?
C13' C14' C17' 122.7(12) . . ?
C15' C14' C13' 119.6(9) . . ?
C15' C14' C17' 117.7(13) . . ?
F2' C17' F1' 113.6(15) . . ?
F2' C17' C14' 118.4(11) . . ?
F2' C17' F3' 99.5(13) . . ?
F1' C17' C14' 116.2(11) . . ?
F1' C17' F3' 92.2(12) . . ?
C14' C17' F3' 112.2(13) . . ?
C11' C12' C13' 117.5(10) . . ?
C11' C12' H12' 121.3 . . ?
C13' C12' H12' 121.3 . . ?
C9' C8' C7R 111.9(7) . . ?
C9' C8' H8'A 109.2 . . ?
C9' C8' H8'B 109.2 . . ?
C7R C8' H8'A 109.2 . . ?
C7R C8' H8'B 109.2 . . ?
H8'A C8' H8'B 107.9 . . ?
N004 C10' H10A 109.5 . . ?
N004 C10' H10B 109.5 . . ?
N004 C10' H10C 109.5 . . ?
H10A C10' H10B 109.5 . . ?
H10A C10' H10C 109.5 . . ?
H10B C10' H10C 109.5 . . ?
N007 C10 H10D 109.5 . . ?
N007 C10 H10E 109.5 . . ?
N007 C10 H10F 109.5 . . ?
H10D C10 H10E 109.5 . . ?
H10D C10 H10F 109.5 . . ?
H10E C10 H10F 109.5 . . ?
F2 C17 C14 114.5(12) . . ?
F3 C17 C14 119.9(15) . . ?
F3 C17 F2 104.4(19) . . ?
F3 C17 F1 105.5(17) . . ?
F1 C17 C14 114.2(15) . . ?
F1 C17 F2 95.0(17) . . ?
C6' C5' H5' 119.8 . . ?
C6' C5' C4' 120.4(10) . . ?
C4' C5' H5' 119.8 . . ?
C14 C15 H15 118.8 . . ?
C16 C15 C14 122.3(10) . . ?
C16 C15 H15 118.8 . . ?
C5' C4' H4' 119.1 . . ?
C3' C4' C5' 121.8(11) . . ?
C3' C4' H4' 119.1 . . ?
C6 C1 H1 119.9 . . ?
C6 C1 C2 120.3(10) . . ?
C2 C1 H1 119.9 . . ?
C4' C3' H3' 120.7 . . ?
C4' C3' C2' 118.7(9) . . ?
C2' C3' H3' 120.7 . . ?
C14 C13 H13 119.4 . . ?
C12 C13 C14 121.2(10) . . ?
C12 C13 H13 119.4 . . ?
C1 C2 H2 119.4 . . ?
C3 C2 C1 121.2(12) . . ?
C3 C2 H2 119.4 . . ?
C3' C2' H2' 119.3 . . ?
C1' C2' C3' 121.4(10) . . ?
C1' C2' H2' 119.3 . . ?
C11 C16 H16 120.7 . . ?
C15 C16 C11 118.6(10) . . ?
C15 C16 H16 120.7 . . ?
C16' C15' H15' 119.7 . . ?
C14' C15' C16' 120.6(10) . . ?
C14' C15' H15' 119.7 . . ?
C2 C3 H3 120.6 . . ?
C2 C3 C4 118.8(12) . . ?
C4 C3 H3 120.6 . . ?
C6' C1' H1' 119.9 . . ?
C2' C1' C6' 120.3(10) . . ?
C2' C1' H1' 119.9 . . ?
C5 C4 C3 120.7(12) . . ?
C5 C4 H4 119.6 . . ?
C3 C4 H4 119.6 . . ?
O5B O5B S2 70.5(5) 2_655 . ?

loop_
_geom_bond_atom_site_label_1
_geom_bond_atom_site_label_2
_geom_bond_distance
_geom_bond_site_symmetry_2
_geom_bond_publ_flag
S1 O3 1.437(7) 2_656 ?
S1 O3 1.437(7) . ?
S1 O2 1.446(7) . ?
S1 O2 1.446(7) 2_656 ?
S2 O4 1.447(15) 2_655 ?
S2 O4 1.447(15) . ?
S2 O5 1.516(15) 2_655 ?
S2 O5 1.516(15) . ?
S2 O5B 1.458(13) 2_655 ?
S2 O5B 1.458(13) . ?
S2 O4B 1.375(13) . ?
S2 O4B 1.375(13) 2_655 ?
O1' C11' 1.367(11) . ?
O1' C7R 1.447(11) . ?
N004 H00A 0.8900 . ?
N004 H00B 0.8900 . ?
N004 C9' 1.473(11) . ?
N004 C10' 1.504(13) . ?
O1 C11 1.377(11) . ?
O1 C7S 1.438(11) . ?
N007 H00C 0.8900 . ?
N007 H00D 0.8900 . ?
N007 C9 1.479(12) . ?
N007 C10 1.473(12) . ?
C11 C12 1.366(14) . ?
C11 C16 1.409(14) . ?
C11' C16' 1.400(14) . ?
C11' C12' 1.388(13) . ?
F2' C17' 1.227(15) . ?
C7S H7S 0.9800 . ?
C7S C8 1.514(14) . ?
C7S C6 1.503(14) . ?
C14 C17 1.463(18) . ?
C14 C15 1.389(16) . ?
C14 C13 1.380(14) . ?
C9' H9'A 0.9700 . ?
C9' H9'B 0.9700 . ?
C9' C8' 1.497(13) . ?
C12 H12 0.9300 . ?
C12 C13 1.371(14) . ?
F1' C17' 1.267(16) . ?
C6' C7R 1.481(12) . ?
C6' C5' 1.381(13) . ?
C6' C1' 1.400(13) . ?
C7R H7R 0.9800 . ?
C7R C8' 1.543(12) . ?
C8 H8A 0.9700 . ?
C8 H8B 0.9700 . ?
C8 C9 1.492(15) . ?
C6 C5 1.401(14) . ?
C6 C1 1.358(15) . ?
C5 H5 0.9300 . ?
C5 C4 1.39(2) . ?
C13' H13' 0.9300 . ?
C13' C14' 1.386(17) . ?
C13' C12' 1.397(16) . ?
C16' H16' 0.9300 . ?
C16' C15' 1.382(14) . ?
C9 H9A 0.9700 . ?
C9 H9B 0.9700 . ?
C14' C17' 1.434(16) . ?
C14' C15' 1.370(16) . ?
C17' F3' 1.453(19) . ?
C12' H12' 0.9300 . ?
C8' H8'A 0.9700 . ?
C8' H8'B 0.9700 . ?
C10' H10A 0.9600 . ?
C10' H10B 0.9600 . ?
C10' H10C 0.9600 . ?
C10 H10D 0.9600 . ?
C10 H10E 0.9600 . ?
C10 H10F 0.9600 . ?
C17 F2 1.33(2) . ?
C17 F3 1.171(17) . ?
C17 F1 1.26(2) . ?
C5' H5' 0.9300 . ?
C5' C4' 1.392(14) . ?
C15 H15 0.9300 . ?
C15 C16 1.364(16) . ?
C4' H4' 0.9300 . ?
C4' C3' 1.337(17) . ?
C1 H1 0.9300 . ?
C1 C2 1.417(15) . ?
C3' H3' 0.9300 . ?
C3' C2' 1.375(16) . ?
C13 H13 0.9300 . ?
C2 H2 0.9300 . ?
C2 C3 1.345(17) . ?
C2' H2' 0.9300 . ?
C2' C1' 1.373(14) . ?
C16 H16 0.9300 . ?
C15' H15' 0.9300 . ?
C3 H3 0.9300 . ?
C3 C4 1.39(2) . ?
C1' H1' 0.9300 . ?
C4 H4 0.9300 . ?
O5B O5B 0.97(3) 2_655 ?

loop_
_geom_torsion_atom_site_label_1
_geom_torsion_atom_site_label_2
_geom_torsion_atom_site_label_3
_geom_torsion_atom_site_label_4
_geom_torsion
_geom_torsion_site_symmetry_1
_geom_torsion_site_symmetry_2
_geom_torsion_site_symmetry_3
_geom_torsion_site_symmetry_4
_geom_torsion_publ_flag
O1' C11' C16' C15' -177.1(8) . . . . ?
O1' C11' C12' C13' 178.0(9) . . . . ?
O1' C7R C8' C9' -179.3(7) . . . . ?
N004 C9' C8' C7R -178.3(7) . . . . ?
O1 C11 C12 C13 -177.5(9) . . . . ?
O1 C11 C16 C15 179.5(10) . . . . ?
O1 C7S C8 C9 -69.4(10) . . . . ?
O1 C7S C6 C5 -41.0(11) . . . . ?
O1 C7S C6 C1 140.3(8) . . . . ?
C11 O1 C7S C8 168.1(8) . . . . ?
C11 O1 C7S C6 -70.3(9) . . . . ?
C11 C12 C13 C14 -1.3(15) . . . . ?
C11' O1' C7R C6' 77.8(9) . . . . ?
C11' O1' C7R C8' -160.4(7) . . . . ?
C11' C16' C15' C14' -2.4(14) . . . . ?
C7S O1 C11 C12 -13.7(14) . . . . ?
C7S O1 C11 C16 168.9(8) . . . . ?
C7S C8 C9 N007 -92.1(10) . . . . ?
C7S C6 C5 C4 -173.2(10) . . . . ?
C7S C6 C1 C2 174.5(8) . . . . ?
C14 C15 C16 C11 -2.0(18) . . . . ?
C12 C11 C16 C15 1.9(15) . . . . ?
C6' C7R C8' C9' -57.3(10) . . . . ?
C6' C5' C4' C3' 0(2) . . . . ?
C7R O1' C11' C16' 176.1(7) . . . . ?
C7R O1' C11' C12' -3.6(12) . . . . ?
C7R C6' C5' C4' -175.1(11) . . . . ?
C7R C6' C1' C2' 174.6(10) . . . . ?
C8 C7S C6 C5 76.0(11) . . . . ?
C8 C7S C6 C1 -102.7(10) . . . . ?
C6 C7S C8 C9 168.2(9) . . . . ?
C6 C5 C4 C3 -5.6(18) . . . . ?
C6 C1 C2 C3 3.0(15) . . . . ?
C5 C6 C1 C2 -4.3(14) . . . . ?
C13' C14' C17' F2' 103.4(19) . . . . ?
C13' C14' C17' F1' -115.9(16) . . . . ?
C13' C14' C17' F3' -11.6(16) . . . . ?
C13' C14' C15' C16' 1.3(14) . . . . ?
C16' C11' C12' C13' -1.6(14) . . . . ?
C14' C13' C12' C11' 0.6(16) . . . . ?
C17' C14' C15' C16' -179.1(9) . . . . ?
C12' C11' C16' C15' 2.5(13) . . . . ?
C12' C13' C14' C17' -180.0(11) . . . . ?
C12' C13' C14' C15' -0.5(16) . . . . ?
C10' N004 C9' C8' 171.8(8) . . . . ?
C10 N007 C9 C8 172.2(8) . . . . ?
C17 C14 C15 C16 179.1(12) . . . . ?
C17 C14 C13 C12 -177.4(12) . . . . ?
C5' C6' C7R O1' -140.3(9) . . . . ?
C5' C6' C7R C8' 103.0(11) . . . . ?
C5' C6' C1' C2' 0.1(15) . . . . ?
C5' C4' C3' C2' 1(2) . . . . ?
C15 C14 C17 F2 -161.4(14) . . . . ?
C15 C14 C17 F3 -36(3) . . . . ?
C15 C14 C17 F1 90.5(19) . . . . ?
C15 C14 C13 C12 1.2(15) . . . . ?
C4' C3' C2' C1' -1(2) . . . . ?
C1 C6 C5 C4 5.6(15) . . . . ?
C1 C2 C3 C4 -2.9(17) . . . . ?
C3' C2' C1' C6' 0.8(18) . . . . ?
C13 C14 C17 F2 17(2) . . . . ?
C13 C14 C17 F3 143(2) . . . . ?
C13 C14 C17 F1 -90.9(19) . . . . ?
C13 C14 C15 C16 0.4(17) . . . . ?
C2 C3 C4 C5 4.2(19) . . . . ?
C16 C11 C12 C13 -0.3(14) . . . . ?
C15' C14' C17' F2' -76(2) . . . . ?
C15' C14' C17' F1' 64.6(17) . . . . ?
C15' C14' C17' F3' 168.8(11) . . . . ?
C1' C6' C7R O1' 45.3(11) . . . . ?
C1' C6' C7R C8' -71.4(11) . . . . ?
C1' C6' C5' C4' -0.5(17) . . . . ?
O4B S2 O5B O5B 170(3) . . . 2_655 ?
O4B S2 O5B O5B -19(5) 2_655 . . 2_655 ?

loop_
_twin_individual_id
_twin_individual_mass_fraction_refined
1 0.97307
2 0.02693
